data_7152231
loop_
_publ_author_name
'Zhang, Xia'
'Ji, Jingjing'
'Zhu, Yingguang'
'Jing, Changcheng'
'Li, Ming'
'Hu, Wenhao'

_publ_section_title
;
 A highly diastereoselective three-component tandem 1,4-conjugated
 addition-cyclization reaction to multisubstituted pyrrolidines.
;
_journal_issue 10
_journal_name_full 'Organic &amp; biomolecular chemistry'
_journal_page_first 2133
_journal_page_last 2138
_journal_paper_doi 10.1039/c2ob06760a
_journal_volume 10
_journal_year 2012
_chemical_formula_sum 'C25 H23 N O4'
_chemical_formula_weight 401.44
_chemical_name_systematic
;
?
;
_space_group_IT_number 14
_symmetry_cell_setting monoclinic
_symmetry_space_group_name_Hall '-P 2yn'
_symmetry_space_group_name_H-M 'P 1 21/n 1'
_atom_sites_solution_hydrogens geom
_atom_sites_solution_primary direct
_atom_sites_solution_secondary difmap
_audit_creation_method SHELXL-97
_cell_angle_alpha 90.00
_cell_angle_beta 110.006(5)
_cell_angle_gamma 90.00
_cell_formula_units_Z 4
_cell_length_a 11.934(2)
_cell_length_b 14.466(3)
_cell_length_c 12.536(2)
_cell_measurement_temperature 173(2)
_cell_volume 2033.6(6)
_computing_structure_refinement 'SHELXL-97 (Sheldrick, 1997)'
_computing_structure_solution 'SHELXS-97 (Sheldrick, 1990)'
_diffrn_ambient_temperature 173(2)
_diffrn_measured_fraction_theta_full 0.997
_diffrn_measured_fraction_theta_max 0.997
_diffrn_radiation_monochromator graphite
_diffrn_radiation_source 'fine-focus sealed tube'
_diffrn_radiation_type MoK\a
_diffrn_radiation_wavelength 0.71073
_diffrn_reflns_av_R_equivalents 0.0829
_diffrn_reflns_av_sigmaI/netI 0.0494
_diffrn_reflns_limit_h_max 14
_diffrn_reflns_limit_h_min -14
_diffrn_reflns_limit_k_max 17
_diffrn_reflns_limit_k_min -15
_diffrn_reflns_limit_l_max 14
_diffrn_reflns_limit_l_min -14
_diffrn_reflns_number 20571
_diffrn_reflns_theta_full 25.01
_diffrn_reflns_theta_max 25.01
_diffrn_reflns_theta_min 2.03
_exptl_absorpt_coefficient_mu 0.089
_exptl_absorpt_correction_T_max 0.9653
_exptl_absorpt_correction_T_min 0.9536
_exptl_absorpt_correction_type multi-scan
_exptl_crystal_colour colorless
_exptl_crystal_density_diffrn 1.311
_exptl_crystal_density_method 'not measured'
_exptl_crystal_description block
_exptl_crystal_F_000 848
_exptl_crystal_size_max 0.54
_exptl_crystal_size_mid 0.51
_exptl_crystal_size_min 0.40
_refine_diff_density_max 0.409
_refine_diff_density_min -0.322
_refine_diff_density_rms 0.061
_refine_ls_extinction_method none
_refine_ls_goodness_of_fit_ref 1.081
_refine_ls_hydrogen_treatment constr
_refine_ls_matrix_type full
_refine_ls_number_parameters 271
_refine_ls_number_reflns 3568
_refine_ls_number_restraints 0
_refine_ls_restrained_S_all 1.081
_refine_ls_R_factor_all 0.0851
_refine_ls_R_factor_gt 0.0605
_refine_ls_shift/su_max 0.000
_refine_ls_shift/su_mean 0.000
_refine_ls_structure_factor_coef Fsqd
_refine_ls_weighting_details 'calc w=1/[\s^2^(Fo^2^)+(0.0789P)^2^+1.5776P] where P=(Fo^2^+2Fc^2^)/3'
_refine_ls_weighting_scheme calc
_refine_ls_wR_factor_gt 0.1490
_refine_ls_wR_factor_ref 0.1752
_reflns_number_gt 2707
_reflns_number_total 3568
_reflns_threshold_expression >2sigma(I)
_cod_data_source_file c2ob06760a.txt
_cod_data_source_block z
_cod_depositor_comments
;
The following automatic conversions were performed:

'_symmetry_cell_setting' value 'Monoclinic' changed to 'monoclinic'
according to /home/saulius/struct/CIF-dictionaries/cif_core.dic
dictionary named 'cif_core.dic' version 2.4.1 from 2010-06-29.

Automatic conversion script
Id: cif_fix_values 1715 2011-07-08 13:25:40Z adriana 
;
_cod_original_cell_volume 2033.5(7)
_cod_original_sg_symbol_H-M P2(1)/n
_cod_database_code 7152231

loop_
_symmetry_equiv_pos_as_xyz
'x, y, z'
'-x+1/2, y+1/2, -z+1/2'
'-x, -y, -z'
'x-1/2, -y-1/2, z-1/2'

loop_
_atom_site_label
_atom_site_type_symbol
_atom_site_fract_x
_atom_site_fract_y
_atom_site_fract_z
_atom_site_U_iso_or_equiv
_atom_site_adp_type
_atom_site_occupancy
_atom_site_symmetry_multiplicity
_atom_site_calc_flag
_atom_site_refinement_flags
O1 O 0.52413(16) -0.09410(12) 0.77108(16) 0.0406(5) Uani 1 1 d .
O2 O 0.56838(17) -0.04565(15) 0.62078(16) 0.0485(5) Uani 1 1 d .
O3 O 0.29413(18) 0.23583(12) 0.80782(17) 0.0467(5) Uani 1 1 d .
O4 O 0.43033(17) 0.10723(13) 0.59861(16) 0.0414(5) Uani 1 1 d .
H4B H 0.4299 0.0826 0.5378 0.062 Uiso 1 1 calc R
N1 N 0.42379(18) 0.07895(15) 0.77965(18) 0.0341(5) Uani 1 1 d .
C1 C 0.5354(2) 0.12402(17) 0.9739(2) 0.0334(6) Uani 1 1 d .
H1A H 0.4698 0.1069 0.9962 0.040 Uiso 1 1 calc R
C2 C 0.6371(2) 0.16113(17) 1.0538(2) 0.0372(6) Uani 1 1 d .
H2A H 0.6394 0.1705 1.1295 0.045 Uiso 1 1 calc R
C3 C 0.7354(2) 0.18465(19) 1.0238(2) 0.0428(7) Uani 1 1 d .
H3A H 0.8047 0.2104 1.0782 0.051 Uiso 1 1 calc R
C4 C 0.7302(2) 0.16988(19) 0.9135(3) 0.0428(7) Uani 1 1 d .
H4A H 0.7976 0.1845 0.8928 0.051 Uiso 1 1 calc R
C5 C 0.6286(2) 0.13405(18) 0.8320(2) 0.0380(6) Uani 1 1 d .
H5A H 0.6269 0.1248 0.7564 0.046 Uiso 1 1 calc R
C6 C 0.5285(2) 0.11164(16) 0.8617(2) 0.0313(6) Uani 1 1 d .
C7 C 0.0691(3) -0.0691(2) 0.6660(3) 0.0471(7) Uani 1 1 d .
H7A H 0.1265 -0.1147 0.6663 0.057 Uiso 1 1 calc R
C8 C -0.0439(3) -0.0965(2) 0.6617(3) 0.0574(9) Uani 1 1 d .
H8A H -0.0637 -0.1603 0.6572 0.069 Uiso 1 1 calc R
C9 C -0.1270(3) -0.0316(2) 0.6640(3) 0.0550(8) Uani 1 1 d .
H9A H -0.2034 -0.0505 0.6636 0.066 Uiso 1 1 calc R
C10 C -0.0994(3) 0.0604(2) 0.6668(3) 0.0528(8) Uani 1 1 d .
H10A H -0.1569 0.1055 0.6679 0.063 Uiso 1 1 calc R
C11 C 0.0124(2) 0.0878(2) 0.6681(2) 0.0440(7) Uani 1 1 d .
H11A H 0.0301 0.1518 0.6678 0.053 Uiso 1 1 calc R
C12 C 0.0992(2) 0.02280(17) 0.6697(2) 0.0328(6) Uani 1 1 d .
C13 C 0.1867(3) 0.0742(2) 0.9731(3) 0.0515(8) Uani 1 1 d .
H13A H 0.2171 0.0177 0.9555 0.062 Uiso 1 1 calc R
C14 C 0.1220(3) 0.0738(3) 1.0456(3) 0.0721(11) Uani 1 1 d .
H14A H 0.1090 0.0173 1.0782 0.086 Uiso 1 1 calc R
C15 C 0.0769(3) 0.1535(4) 1.0704(3) 0.0828(14) Uani 1 1 d .
H15A H 0.0310 0.1523 1.1191 0.099 Uiso 1 1 calc R
C16 C 0.0964(4) 0.2346(4) 1.0267(3) 0.0921(17) Uani 1 1 d .
H16A H 0.0643 0.2901 1.0448 0.111 Uiso 1 1 calc R
C17 C 0.1644(4) 0.2373(3) 0.9541(3) 0.0681(11) Uani 1 1 d .
H17A H 0.1799 0.2948 0.9252 0.082 Uiso 1 1 calc R
C18 C 0.2083(2) 0.15663(18) 0.9253(2) 0.0365(6) Uani 1 1 d .
C19 C 0.4194(2) 0.03810(18) 0.6740(2) 0.0339(6) Uani 1 1 d .
C20 C 0.2956(2) -0.00815(19) 0.6315(2) 0.0373(6) Uani 1 1 d .
H20A H 0.2638 -0.0115 0.5476 0.045 Uiso 1 1 calc R
H20B H 0.2986 -0.0712 0.6632 0.045 Uiso 1 1 calc R
C21 C 0.2215(2) 0.05637(17) 0.6763(2) 0.0330(6) Uani 1 1 d .
H21A H 0.2114 0.1160 0.6336 0.040 Uiso 1 1 calc R
C22 C 0.3095(2) 0.07313(16) 0.7983(2) 0.0305(6) Uani 1 1 d .
H22A H 0.3088 0.0198 0.8488 0.037 Uiso 1 1 calc R
C23 C 0.2749(2) 0.16217(16) 0.8437(2) 0.0311(6) Uani 1 1 d .
C24 C 0.5147(2) -0.03672(18) 0.6865(2) 0.0354(6) Uani 1 1 d .
C25 C 0.6003(3) -0.1735(2) 0.7796(3) 0.0485(7) Uani 1 1 d .
H25A H 0.6013 -0.2114 0.8447 0.073 Uiso 1 1 calc R
H25B H 0.6815 -0.1526 0.7899 0.073 Uiso 1 1 calc R
H25C H 0.5699 -0.2103 0.7100 0.073 Uiso 1 1 calc R

loop_
_atom_site_aniso_label
_atom_site_aniso_U_11
_atom_site_aniso_U_22
_atom_site_aniso_U_33
_atom_site_aniso_U_23
_atom_site_aniso_U_13
_atom_site_aniso_U_12
O1 0.0332(11) 0.0391(10) 0.0492(11) 0.0011(8) 0.0139(9) 0.0021(8)
O2 0.0343(11) 0.0691(14) 0.0439(11) -0.0016(10) 0.0157(9) 0.0115(10)
O3 0.0495(13) 0.0281(10) 0.0587(13) 0.0031(9) 0.0135(10) -0.0011(9)
O4 0.0404(11) 0.0437(11) 0.0407(10) 0.0018(8) 0.0147(9) 0.0003(9)
N1 0.0210(11) 0.0424(12) 0.0384(12) -0.0088(9) 0.0095(9) -0.0045(9)
C1 0.0236(13) 0.0313(13) 0.0430(14) -0.0027(11) 0.0084(11) -0.0003(10)
C2 0.0304(15) 0.0339(13) 0.0421(15) -0.0034(11) 0.0059(12) 0.0024(11)
C3 0.0270(15) 0.0386(15) 0.0540(17) -0.0046(12) 0.0024(12) -0.0038(11)
C4 0.0255(15) 0.0409(15) 0.0591(18) 0.0006(13) 0.0107(13) -0.0031(12)
C5 0.0296(15) 0.0377(14) 0.0460(15) -0.0008(11) 0.0120(12) -0.0029(11)
C6 0.0217(13) 0.0267(12) 0.0421(14) -0.0022(10) 0.0065(11) -0.0004(10)
C7 0.0323(16) 0.0379(15) 0.068(2) 0.0055(13) 0.0127(14) 0.0006(12)
C8 0.0412(19) 0.0501(18) 0.076(2) 0.0113(16) 0.0133(16) -0.0135(15)
C9 0.0247(16) 0.078(2) 0.0563(19) 0.0111(16) 0.0065(13) -0.0073(15)
C10 0.0259(16) 0.065(2) 0.062(2) -0.0017(15) 0.0072(14) 0.0081(14)
C11 0.0284(16) 0.0392(15) 0.0565(17) -0.0050(13) 0.0044(13) 0.0005(12)
C12 0.0242(14) 0.0336(13) 0.0355(13) -0.0015(10) 0.0035(10) 0.0004(10)
C13 0.0484(19) 0.0571(19) 0.0559(18) -0.0171(15) 0.0268(15) -0.0214(15)
C14 0.052(2) 0.110(3) 0.064(2) -0.020(2) 0.0310(18) -0.031(2)
C15 0.0333(19) 0.162(5) 0.050(2) 0.012(3) 0.0105(16) 0.031(2)
C16 0.085(3) 0.137(4) 0.049(2) 0.005(2) 0.016(2) 0.090(3)
C17 0.088(3) 0.066(2) 0.0484(18) 0.0095(16) 0.0210(18) 0.049(2)
C18 0.0195(13) 0.0464(15) 0.0369(14) -0.0063(11) 0.0008(10) 0.0066(11)
C19 0.0251(14) 0.0373(14) 0.0383(14) -0.0037(11) 0.0095(11) -0.0019(11)
C20 0.0251(14) 0.0422(15) 0.0403(14) -0.0079(11) 0.0055(11) -0.0008(11)
C21 0.0251(14) 0.0313(13) 0.0384(14) -0.0010(10) 0.0054(11) -0.0003(10)
C22 0.0221(13) 0.0291(12) 0.0396(14) 0.0003(10) 0.0097(11) -0.0014(10)
C23 0.0186(13) 0.0291(13) 0.0388(14) -0.0017(10) 0.0011(10) -0.0009(10)
C24 0.0234(14) 0.0437(15) 0.0359(14) -0.0079(11) 0.0062(11) -0.0040(11)
C25 0.0385(17) 0.0405(16) 0.0600(19) -0.0026(13) 0.0084(14) 0.0052(13)

loop_
_atom_type_symbol
_atom_type_description
_atom_type_scat_dispersion_real
_atom_type_scat_dispersion_imag
_atom_type_scat_source
C C 0.0033 0.0016 'International Tables Vol C Tables 4.2.6.8 and 6.1.1.4'
H H 0.0000 0.0000 'International Tables Vol C Tables 4.2.6.8 and 6.1.1.4'
N N 0.0061 0.0033 'International Tables Vol C Tables 4.2.6.8 and 6.1.1.4'
O O 0.0106 0.0060 'International Tables Vol C Tables 4.2.6.8 and 6.1.1.4'

loop_
_geom_angle_atom_site_label_1
_geom_angle_atom_site_label_2
_geom_angle_atom_site_label_3
_geom_angle
C24 O1 C25 115.9(2)
C19 O4 H4B 109.5
C6 N1 C19 123.9(2)
C6 N1 C22 123.2(2)
C19 N1 C22 112.49(19)
C2 C1 C6 120.9(2)
C2 C1 H1A 119.6
C6 C1 H1A 119.6
C1 C2 C3 120.6(3)
C1 C2 H2A 119.7
C3 C2 H2A 119.7
C4 C3 C2 118.7(3)
C4 C3 H3A 120.7
C2 C3 H3A 120.7
C3 C4 C5 121.6(3)
C3 C4 H4A 119.2
C5 C4 H4A 119.2
C4 C5 C6 119.8(3)
C4 C5 H5A 120.1
C6 C5 H5A 120.1
C1 C6 N1 121.0(2)
C1 C6 C5 118.4(2)
N1 C6 C5 120.6(2)
C12 C7 C8 121.1(3)
C12 C7 H7A 119.5
C8 C7 H7A 119.5
C9 C8 C7 120.2(3)
C9 C8 H8A 119.9
C7 C8 H8A 119.9
C10 C9 C8 119.7(3)
C10 C9 H9A 120.1
C8 C9 H9A 120.1
C9 C10 C11 120.1(3)
C9 C10 H10A 120.0
C11 C10 H10A 120.0
C10 C11 C12 120.9(3)
C10 C11 H11A 119.5
C12 C11 H11A 119.5
C7 C12 C11 117.9(2)
C7 C12 C21 123.2(2)
C11 C12 C21 118.8(2)
C14 C13 C18 120.9(3)
C14 C13 H13A 119.5
C18 C13 H13A 119.5
C15 C14 C13 120.2(4)
C15 C14 H14A 119.9
C13 C14 H14A 119.9
C16 C15 C14 120.7(3)
C16 C15 H15A 119.6
C14 C15 H15A 119.6
C15 C16 C17 120.2(3)
C15 C16 H16A 119.9
C17 C16 H16A 119.9
C18 C17 C16 119.9(4)
C18 C17 H17A 120.0
C16 C17 H17A 120.0
C17 C18 C13 117.9(3)
C17 C18 C23 118.2(3)
C13 C18 C23 123.9(2)
O4 C19 N1 110.1(2)
O4 C19 C24 109.4(2)
N1 C19 C24 113.8(2)
O4 C19 C20 111.9(2)
N1 C19 C20 103.05(19)
C24 C19 C20 108.5(2)
C21 C20 C19 102.5(2)
C21 C20 H20A 111.3
C19 C20 H20A 111.3
C21 C20 H20B 111.3
C19 C20 H20B 111.3
H20A C20 H20B 109.2
C12 C21 C20 117.1(2)
C12 C21 C22 114.7(2)
C20 C21 C22 100.22(19)
C12 C21 H21A 108.1
C20 C21 H21A 108.1
C22 C21 H21A 108.1
N1 C22 C23 113.45(19)
N1 C22 C21 101.80(19)
C23 C22 C21 108.86(19)
N1 C22 H22A 110.8
C23 C22 H22A 110.8
C21 C22 H22A 110.8
O3 C23 C18 121.0(2)
O3 C23 C22 119.8(2)
C18 C23 C22 119.0(2)
O2 C24 O1 124.0(2)
O2 C24 C19 123.4(2)
O1 C24 C19 112.4(2)
O1 C25 H25A 109.5
O1 C25 H25B 109.5
H25A C25 H25B 109.5
O1 C25 H25C 109.5
H25A C25 H25C 109.5
H25B C25 H25C 109.5

loop_
_geom_bond_atom_site_label_1
_geom_bond_atom_site_label_2
_geom_bond_distance
O1 C24 1.321(3)
O1 C25 1.446(3)
O2 C24 1.211(3)
O3 C23 1.209(3)
O4 C19 1.413(3)
O4 H4B 0.8400
N1 C6 1.401(3)
N1 C19 1.435(3)
N1 C22 1.463(3)
C1 C2 1.390(4)
C1 C6 1.392(4)
C1 H1A 0.9500
C2 C3 1.391(4)
C2 H2A 0.9500
C3 C4 1.378(4)
C3 H3A 0.9500
C4 C5 1.391(4)
C4 H4A 0.9500
C5 C6 1.406(4)
C5 H5A 0.9500
C7 C12 1.374(4)
C7 C8 1.389(4)
C7 H7A 0.9500
C8 C9 1.373(5)
C8 H8A 0.9500
C9 C10 1.368(5)
C9 H9A 0.9500
C10 C11 1.387(4)
C10 H10A 0.9500
C11 C12 1.394(4)
C11 H11A 0.9500
C12 C21 1.514(4)
C13 C14 1.380(4)
C13 C18 1.397(4)
C13 H13A 0.9500
C14 C15 1.353(6)
C14 H14A 0.9500
C15 C16 1.348(7)
C15 H15A 0.9500
C16 C17 1.412(6)
C16 H16A 0.9500
C17 C18 1.378(4)
C17 H17A 0.9500
C18 C23 1.497(4)
C19 C24 1.538(4)
C19 C20 1.541(4)
C20 C21 1.519(3)
C20 H20A 0.9900
C20 H20B 0.9900
C21 C22 1.550(3)
C21 H21A 1.0000
C22 C23 1.521(3)
C22 H22A 1.0000
C25 H25A 0.9800
C25 H25B 0.9800
C25 H25C 0.9800

loop_
_geom_torsion_atom_site_label_1
_geom_torsion_atom_site_label_2
_geom_torsion_atom_site_label_3
_geom_torsion_atom_site_label_4
_geom_torsion
C6 C1 C2 C3 -1.6(4)
C1 C2 C3 C4 -0.4(4)
C2 C3 C4 C5 1.3(4)
C3 C4 C5 C6 -0.3(4)
C2 C1 C6 N1 -176.5(2)
C2 C1 C6 C5 2.6(4)
C19 N1 C6 C1 -160.2(2)
C22 N1 C6 C1 12.5(4)
C19 N1 C6 C5 20.8(4)
C22 N1 C6 C5 -166.5(2)
C4 C5 C6 C1 -1.6(4)
C4 C5 C6 N1 177.5(2)
C12 C7 C8 C9 -1.6(5)
C7 C8 C9 C10 2.1(5)
C8 C9 C10 C11 -0.4(5)
C9 C10 C11 C12 -1.8(5)
C8 C7 C12 C11 -0.5(4)
C8 C7 C12 C21 179.0(3)
C10 C11 C12 C7 2.2(4)
C10 C11 C12 C21 -177.4(3)
C18 C13 C14 C15 0.8(5)
C13 C14 C15 C16 -1.3(6)
C14 C15 C16 C17 0.0(6)
C15 C16 C17 C18 1.8(6)
C16 C17 C18 C13 -2.3(5)
C16 C17 C18 C23 177.1(3)
C14 C13 C18 C17 1.0(5)
C14 C13 C18 C23 -178.4(3)
C6 N1 C19 O4 -74.9(3)
C22 N1 C19 O4 111.7(2)
C6 N1 C19 C24 48.3(3)
C22 N1 C19 C24 -125.1(2)
C6 N1 C19 C20 165.6(2)
C22 N1 C19 C20 -7.8(3)
O4 C19 C20 C21 -85.6(2)
N1 C19 C20 C21 32.7(3)
C24 C19 C20 C21 153.6(2)
C7 C12 C21 C20 24.3(4)
C11 C12 C21 C20 -156.1(2)
C7 C12 C21 C22 -92.7(3)
C11 C12 C21 C22 86.8(3)
C19 C20 C21 C12 -168.6(2)
C19 C20 C21 C22 -43.9(2)
C6 N1 C22 C23 50.2(3)
C19 N1 C22 C23 -136.3(2)
C6 N1 C22 C21 167.0(2)
C19 N1 C22 C21 -19.5(3)
C12 C21 C22 N1 165.0(2)
C20 C21 C22 N1 38.6(2)
C12 C21 C22 C23 -75.0(3)
C20 C21 C22 C23 158.7(2)
C17 C18 C23 O3 3.0(4)
C13 C18 C23 O3 -177.6(3)
C17 C18 C23 C22 -171.8(3)
C13 C18 C23 C22 7.5(4)
N1 C22 C23 O3 39.6(3)
C21 C22 C23 O3 -73.0(3)
N1 C22 C23 C18 -145.6(2)
C21 C22 C23 C18 101.9(3)
C25 O1 C24 O2 -2.7(4)
C25 O1 C24 C19 172.3(2)
O4 C19 C24 O2 -16.8(3)
N1 C19 C24 O2 -140.4(3)
C20 C19 C24 O2 105.5(3)
O4 C19 C24 O1 168.2(2)
N1 C19 C24 O1 44.6(3)
C20 C19 C24 O1 -69.5(3)
